data_4503765
loop_
_publ_author_name
'Han, Lei'
'Zhao, Wenna'
'Zhou, Yan'
'Li, Xing'
'Pan, Jianguo'

_publ_section_title
;
 One-Pot Synthesis of Supramolecular Isomers with Two-Dimensional 44Grid
 and Three-Dimensional 64&#x00B7;82NbO Frameworks: Solvothermal in Situ
 Ligand Formation and Conformational Isomers Separation
;
_journal_issue 10
_journal_name_full 'Crystal Growth &amp; Design'
_journal_page_first 3504
_journal_paper_doi 10.1021/cg800424t
_journal_volume 8
_journal_year 2008
_chemical_formula_moiety 'C26 H24 Cd N4 O2 S2'
_chemical_formula_sum 'C26 H24 Cd N4 O2 S2'
_chemical_formula_weight 601.01
_chemical_name_systematic
; 
 ? 
;
_space_group_IT_number 13
_symmetry_cell_setting monoclinic
_symmetry_space_group_name_Hall '-P 2yac'
_symmetry_space_group_name_H-M 'P 1 2/n 1'
_atom_sites_solution_hydrogens geom
_atom_sites_solution_primary direct
_atom_sites_solution_secondary difmap
_audit_creation_method SHELXL-97
_cell_angle_alpha 90.00
_cell_angle_beta 105.846(4)
_cell_angle_gamma 90.00
_cell_formula_units_Z 2
_cell_length_a 10.322(3)
_cell_length_b 9.907(2)
_cell_length_c 12.752(3)
_cell_measurement_temperature 298(2)
_cell_measurement_theta_max 28.30
_cell_measurement_theta_min 2.06
_cell_volume 1254.5(5)
_computing_cell_refinement 'SAINT (Bruker, 2003)'
_computing_data_collection 'SMART (Bruker, 2003)'
_computing_data_reduction SAINT
_computing_molecular_graphics SHELXTL
_computing_publication_material SHELXTL
_computing_structure_refinement 'SHELXL-97 (Sheldrick, 1997)'
_computing_structure_solution 'SHELXS-97 (Sheldrick, 1997)'
_diffrn_ambient_temperature 298(2)
_diffrn_detector_area_resol_mean 8.40
_diffrn_measured_fraction_theta_full 0.949
_diffrn_measured_fraction_theta_max 0.949
_diffrn_measurement_device_type 'BRUKER SMART CCD Apex II'
_diffrn_measurement_method '\w scans'
_diffrn_radiation_monochromator graphite
_diffrn_radiation_source 'fine-focus sealed tube'
_diffrn_radiation_type MoK\a
_diffrn_radiation_wavelength 0.71073
_diffrn_reflns_av_R_equivalents 0.0899
_diffrn_reflns_av_sigmaI/netI 0.0909
_diffrn_reflns_limit_h_max 12
_diffrn_reflns_limit_h_min -13
_diffrn_reflns_limit_k_max 7
_diffrn_reflns_limit_k_min -13
_diffrn_reflns_limit_l_max 16
_diffrn_reflns_limit_l_min -16
_diffrn_reflns_number 7482
_diffrn_reflns_theta_full 28.30
_diffrn_reflns_theta_max 28.30
_diffrn_reflns_theta_min 2.06
_diffrn_standards_decay_% 0
_diffrn_standards_interval_count none
_diffrn_standards_number 0
_exptl_absorpt_coefficient_mu 1.068
_exptl_absorpt_correction_T_max 0.8147
_exptl_absorpt_correction_T_min 0.7399
_exptl_absorpt_correction_type multi-scan
_exptl_absorpt_process_details 'SADABS (Sheldrick, 1996)'
_exptl_crystal_colour colorless
_exptl_crystal_density_diffrn 1.591
_exptl_crystal_density_method 'not measured'
_exptl_crystal_description cubic
_exptl_crystal_F_000 608
_exptl_crystal_size_max 0.30
_exptl_crystal_size_mid 0.28
_exptl_crystal_size_min 0.20
_refine_diff_density_max 0.797
_refine_diff_density_min -0.862
_refine_diff_density_rms 0.121
_refine_ls_extinction_method none
_refine_ls_goodness_of_fit_ref 0.990
_refine_ls_hydrogen_treatment constr
_refine_ls_matrix_type full
_refine_ls_number_parameters 158
_refine_ls_number_reflns 2965
_refine_ls_number_restraints 0
_refine_ls_restrained_S_all 0.990
_refine_ls_R_factor_all 0.0747
_refine_ls_R_factor_gt 0.0457
_refine_ls_shift/su_max 0.000
_refine_ls_shift/su_mean 0.000
_refine_ls_structure_factor_coef Fsqd
_refine_ls_weighting_details 'calc w=1/[\s^2^(Fo^2^)+(0.0434P)^2^+0.0000P] where P=(Fo^2^+2Fc^2^)/3'
_refine_ls_weighting_scheme calc
_refine_ls_wR_factor_gt 0.0932
_refine_ls_wR_factor_ref 0.1011
_reflns_number_gt 2132
_reflns_number_total 2965
_reflns_threshold_expression >2sigma(I)
_cod_data_source_file cg800424t_si_001.cif
_cod_data_source_block b
_cod_original_sg_symbol_H-M P2/n
_cod_database_code 4503765

loop_
_symmetry_equiv_pos_as_xyz
'x, y, z'
'-x+1/2, y, -z+1/2'
'-x, -y, -z'
'x-1/2, -y, z-1/2'

loop_
_atom_site_label
_atom_site_type_symbol
_atom_site_fract_x
_atom_site_fract_y
_atom_site_fract_z
_atom_site_U_iso_or_equiv
_atom_site_adp_type
_atom_site_occupancy
_atom_site_symmetry_multiplicity
_atom_site_calc_flag
_atom_site_refinement_flags
Cd1 Cd 0.2500 -0.04981(4) 0.7500 0.02299(14) Uani 1 2 d S
S1 S -0.00870(11) -0.05271(13) 0.68321(9) 0.0374(3) Uani 1 1 d .
N2 N 0.2592(4) 0.7835(3) 0.6167(3) 0.0295(8) Uani 1 1 d .
N1 N 0.2692(4) 0.1204(4) 0.6213(3) 0.0327(9) Uani 1 1 d .
C13 C 0.2593(4) 0.6067(4) 0.4447(3) 0.0256(9) Uani 1 1 d .
C12 C 0.2560(4) 0.5202(4) 0.3477(3) 0.0249(9) Uani 1 1 d .
C11 C 0.2578(4) 0.3774(4) 0.3477(3) 0.0256(9) Uani 1 1 d .
C10 C 0.2653(4) 0.2938(4) 0.4465(3) 0.0275(9) Uani 1 1 d .
C9 C 0.2500 0.5864(5) 0.2500 0.0272(13) Uani 1 2 d S
H9A H 0.2500 0.6803 0.2500 0.033 Uiso 1 2 calc SR
C8 C 0.2500 0.3098(6) 0.2500 0.0288(14) Uani 1 2 d S
H8A H 0.2500 0.2159 0.2500 0.035 Uiso 1 2 calc SR
C7 C 0.1750(5) 0.8003(4) 0.5180(3) 0.0345(11) Uani 1 1 d .
H7A H 0.1151 0.8725 0.5070 0.041 Uiso 1 1 calc R
C6 C 0.1739(4) 0.3078(4) 0.5091(3) 0.0317(10) Uani 1 1 d .
H6A H 0.1097 0.3761 0.4936 0.038 Uiso 1 1 calc R
C5 C 0.3440(4) 0.6785(4) 0.6303(3) 0.0312(10) Uani 1 1 d .
H5A H 0.4046 0.6659 0.6984 0.037 Uiso 1 1 calc R
C4 C 0.1793(4) 0.2206(4) 0.5932(3) 0.0324(10) Uani 1 1 d .
H4A H 0.1170 0.2314 0.6332 0.039 Uiso 1 1 calc R
C3 C 0.3587(5) 0.1083(5) 0.5633(4) 0.0388(11) Uani 1 1 d .
H3A H 0.4239 0.0412 0.5827 0.047 Uiso 1 1 calc R
C1 C 0.3588(5) 0.1917(4) 0.4752(4) 0.0365(11) Uani 1 1 d .
H1A H 0.4217 0.1783 0.4361 0.044 Uiso 1 1 calc R
C14 C 0.1718(4) 0.7159(4) 0.4308(3) 0.0313(10) Uani 1 1 d .
H14A H 0.1113 0.7323 0.3632 0.038 Uiso 1 1 calc R
C2 C 0.3462(4) 0.5874(4) 0.5476(3) 0.0296(10) Uani 1 1 d .
H2A H 0.4052 0.5145 0.5613 0.036 Uiso 1 1 calc R
O1 O 0.227(4) 0.9163(17) 0.225(2) 0.180(4) Uiso 0.50 1 d P
O1A O 0.180(2) 0.919(2) 0.1741(18) 0.180(4) Uiso 0.50 1 d P

loop_
_atom_site_aniso_label
_atom_site_aniso_U_11
_atom_site_aniso_U_22
_atom_site_aniso_U_33
_atom_site_aniso_U_23
_atom_site_aniso_U_13
_atom_site_aniso_U_12
Cd1 0.0363(3) 0.0177(2) 0.0166(2) 0.000 0.01002(16) 0.000
S1 0.0326(6) 0.0411(6) 0.0367(6) -0.0031(6) 0.0064(5) 0.0007(6)
N2 0.039(2) 0.025(2) 0.0243(18) -0.0042(14) 0.0092(16) 0.0020(16)
N1 0.044(2) 0.029(2) 0.0276(19) 0.0069(15) 0.0145(17) 0.0043(18)
C13 0.038(2) 0.0167(19) 0.025(2) -0.0022(16) 0.0146(19) -0.0017(18)
C12 0.040(2) 0.017(2) 0.021(2) -0.0028(15) 0.0136(17) -0.0008(17)
C11 0.035(2) 0.024(2) 0.020(2) 0.0024(16) 0.0108(17) 0.0014(18)
C10 0.045(3) 0.019(2) 0.020(2) 0.0000(16) 0.0107(19) -0.0024(19)
C9 0.045(4) 0.013(3) 0.024(3) 0.000 0.010(3) 0.000
C8 0.050(4) 0.015(3) 0.026(3) 0.000 0.018(3) 0.000
C7 0.044(3) 0.030(3) 0.028(2) -0.0023(18) 0.008(2) 0.010(2)
C6 0.041(3) 0.029(2) 0.026(2) 0.0070(18) 0.012(2) 0.004(2)
C5 0.037(2) 0.030(2) 0.024(2) -0.0024(18) 0.0042(18) 0.003(2)
C4 0.041(3) 0.032(2) 0.030(2) 0.0067(18) 0.020(2) 0.003(2)
C3 0.050(3) 0.032(2) 0.042(3) 0.014(2) 0.025(2) 0.015(2)
C1 0.049(3) 0.030(2) 0.040(3) 0.011(2) 0.027(2) 0.010(2)
C14 0.041(3) 0.031(2) 0.019(2) -0.0034(17) 0.0041(18) 0.008(2)
C2 0.038(2) 0.024(2) 0.026(2) -0.0012(16) 0.0065(18) 0.0070(18)

loop_
_atom_type_symbol
_atom_type_description
_atom_type_scat_dispersion_real
_atom_type_scat_dispersion_imag
_atom_type_scat_source
C C 0.0033 0.0016 'International Tables Vol C Tables 4.2.6.8 and 6.1.1.4'
H H 0.0000 0.0000 'International Tables Vol C Tables 4.2.6.8 and 6.1.1.4'
N N 0.0061 0.0033 'International Tables Vol C Tables 4.2.6.8 and 6.1.1.4'
O O 0.0106 0.0060 'International Tables Vol C Tables 4.2.6.8 and 6.1.1.4'
S S 0.1246 0.1234 'International Tables Vol C Tables 4.2.6.8 and 6.1.1.4'
Cd Cd -0.8075 1.2024 'International Tables Vol C Tables 4.2.6.8 and 6.1.1.4'

loop_
_geom_angle_atom_site_label_1
_geom_angle_atom_site_label_2
_geom_angle_atom_site_label_3
_geom_angle
_geom_angle_site_symmetry_1
_geom_angle_site_symmetry_3
N2 Cd1 N2 92.62(17) 2_546 1_545
N2 Cd1 N1 88.42(11) 2_546 2_556
N2 Cd1 N1 177.38(13) 1_545 2_556
N2 Cd1 N1 177.38(13) 2_546 .
N2 Cd1 N1 88.42(11) 1_545 .
N1 Cd1 N1 90.64(17) 2_556 .
N2 Cd1 S1 89.35(9) 2_546 .
N2 Cd1 S1 89.77(9) 1_545 .
N1 Cd1 S1 87.83(9) 2_556 .
N1 Cd1 S1 93.07(10) . .
N2 Cd1 S1 89.77(9) 2_546 2_556
N2 Cd1 S1 89.35(9) 1_545 2_556
N1 Cd1 S1 93.07(10) 2_556 2_556
N1 Cd1 S1 87.83(9) . 2_556
S1 Cd1 S1 178.72(7) . 2_556
C7 N2 C5 117.1(3) . .
C7 N2 Cd1 116.3(3) . 1_565
C5 N2 Cd1 126.5(3) . 1_565
C3 N1 C4 116.8(4) . .
C3 N1 Cd1 120.9(3) . .
C4 N1 Cd1 121.6(3) . .
C2 C13 C14 117.3(4) . .
C2 C13 C12 124.5(4) . .
C14 C13 C12 118.2(4) . .
C9 C12 C11 117.8(4) . .
C9 C12 C13 117.0(3) . .
C11 C12 C13 125.1(4) . .
C8 C11 C12 118.8(4) . .
C8 C11 C10 117.7(4) . .
C12 C11 C10 123.5(3) . .
C1 C10 C6 117.0(4) . .
C1 C10 C11 120.2(4) . .
C6 C10 C11 122.7(4) . .
C12 C9 C12 123.9(5) . 2
C12 C9 H9A 118.1 . .
C12 C9 H9A 118.1 2 .
C11 C8 C11 122.7(5) . 2
C11 C8 H8A 118.7 . .
C11 C8 H8A 118.7 2 .
N2 C7 C14 123.4(4) . .
N2 C7 H7A 118.3 . .
C14 C7 H7A 118.3 . .
C4 C6 C10 119.7(4) . .
C4 C6 H6A 120.2 . .
C10 C6 H6A 120.2 . .
N2 C5 C2 123.4(4) . .
N2 C5 H5A 118.3 . .
C2 C5 H5A 118.3 . .
N1 C4 C6 123.8(4) . .
N1 C4 H4A 118.1 . .
C6 C4 H4A 118.1 . .
N1 C3 C1 123.0(4) . .
N1 C3 H3A 118.5 . .
C1 C3 H3A 118.5 . .
C10 C1 C3 119.7(4) . .
C10 C1 H1A 120.2 . .
C3 C1 H1A 120.2 . .
C7 C14 C13 119.8(4) . .
C7 C14 H14A 120.1 . .
C13 C14 H14A 120.1 . .
C13 C2 C5 119.2(4) . .
C13 C2 H2A 120.4 . .
C5 C2 H2A 120.4 . .
O1 O1 O1A 178(6) 2 .
O1 O1 O1A 1(3) 2 2
O1A O1 O1A 177(4) . 2
O1 O1A O1 1(3) . 2

loop_
_geom_bond_atom_site_label_1
_geom_bond_atom_site_label_2
_geom_bond_distance
_geom_bond_site_symmetry_2
Cd1 N2 2.391(3) 2_546
Cd1 N2 2.391(3) 1_545
Cd1 N1 2.398(3) 2_556
Cd1 N1 2.398(3) .
Cd1 S1 2.5720(12) .
Cd1 S1 2.5720(12) 2_556
N2 C7 1.330(5) .
N2 C5 1.340(5) .
N2 Cd1 2.391(3) 1_565
N1 C3 1.338(5) .
N1 C4 1.338(5) .
C13 C2 1.386(6) .
C13 C14 1.390(6) .
C13 C12 1.497(5) .
C12 C9 1.395(4) .
C12 C11 1.416(5) .
C11 C8 1.397(5) .
C11 C10 1.492(5) .
C10 C1 1.377(6) .
C10 C6 1.399(6) .
C9 C12 1.395(4) 2
C9 H9A 0.9300 .
C8 C11 1.397(5) 2
C8 H8A 0.9300 .
C7 C14 1.384(6) .
C7 H7A 0.9300 .
C6 C4 1.366(5) .
C6 H6A 0.9300 .
C5 C2 1.393(5) .
C5 H5A 0.9300 .
C4 H4A 0.9300 .
C3 C1 1.394(6) .
C3 H3A 0.9300 .
C1 H1A 0.9300 .
C14 H14A 0.9300 .
C2 H2A 0.9300 .
O1 O1 0.68(4) 2
O1 O1A 0.70(3) .
O1 O1A 1.38(2) 2
O1A O1 1.38(2) 2
